data_4334589
loop_
_publ_author_name
'Hakikulla H. Shah'
'Rayya A. Al-Balushi'
'Mohammed K. Al-Suti'
'Muhammad S. Khan'
'Christopher H. Woodall'
'Kieran C. Molloy'
'Paul R. Raithby'
'Thomas P. Robinson'
'Sara E. C. Dale'
'Frank Marken'

_publ_section_title
;
 Long-Range Intramolecular Electronic Communication in
 Bis(ferrocenylethynyl) Complexes Incorporating Conjugated Heterocyclic
 Spacers: Synthesis, Crystallography, and Electrochemistry
;
_journal_name_full 'Inorganic Chemistry'
_journal_page_first 4898
_journal_page_last 4908
_journal_paper_doi 10.1021/ic3024887
_journal_volume 52
_journal_year 2013
_chemical_formula_moiety 'C42 H28 Fe2 N2 S'
_chemical_formula_sum 'C42 H28 Fe2 N2 S'
_chemical_formula_weight 704.42
_chemical_name_systematic
;
 ?
;
_space_group_crystal_system triclinic
_space_group_IT_number 2
_space_group_name_Hall '-P 1'
_space_group_name_H-M_alt 'P -1'
_symmetry_space_group_name_Hall '-P 1'
_symmetry_space_group_name_H-M 'P -1'
_atom_sites_solution_hydrogens geom
_atom_sites_solution_primary direct
_atom_sites_solution_secondary difmap
_audit_conform_dict_location ftp://ftp.iucr.org/pub/cif_core.dic
_audit_conform_dict_name cif_core.dic
_audit_conform_dict_version 2.4
_audit_creation_date 2011-12-06T22:34:42-00:00
_audit_creation_method 'WinGX routine CIF_UPDATE'
_cell_angle_alpha 100.757(5)
_cell_angle_beta 97.360(6)
_cell_angle_gamma 92.718(5)
_cell_formula_units_Z 2
_cell_length_a 7.6536(5)
_cell_length_b 12.7415(7)
_cell_length_c 16.5787(11)
_cell_measurement_reflns_used 3054
_cell_measurement_temperature 149.8(6)
_cell_measurement_theta_max 26.3153
_cell_measurement_theta_min 2.8026
_cell_volume 1571.00(17)
_computing_cell_refinement
;
        CrysAlisPro, Agilent Technologies,
        Version 1.171.35.15 (release 03-08-2011 CrysAlis171 .NET)
        (compiled Aug  3 2011,13:03:54)
;
_computing_data_collection
;
        CrysAlisPro, Agilent Technologies,
        Version 1.171.35.15 (release 03-08-2011 CrysAlis171 .NET)
        (compiled Aug  3 2011,13:03:54)
;
_computing_data_reduction
;
        CrysAlisPro, Agilent Technologies,
        Version 1.171.35.15 (release 03-08-2011 CrysAlis171 .NET)
        (compiled Aug  3 2011,13:03:54)
;
_computing_molecular_graphics
;
O. V. Dolomanov, L. J. Bourhis, R. J. Gildea, J. A. K. Howard and H. Puschmann,
OLEX2: a complete structure solution, refinement and analysis program.
        J. Appl. Cryst. (2009). 42, 339-341.
;
_computing_publication_material
;
O. V. Dolomanov, L. J. Bourhis, R. J. Gildea, J. A. K. Howard and H. Puschmann,
OLEX2: a complete structure solution, refinement and analysis program.
        J. Appl. Cryst. (2009). 42, 339-341.
;
_computing_structure_refinement
;
        XL, G.M. Sheldrick, Acta Cryst.
        (2008). A64, 112-122
;
_computing_structure_solution 'SHELXS-97 (Sheldrick, 1990)'
_diffrn_ambient_temperature 149.8(6)
_diffrn_detector_area_resol_mean 10.3795
_diffrn_measured_fraction_theta_full 0.992
_diffrn_measured_fraction_theta_max 0.992
_diffrn_measurement_device_type 'Xcalibur, Atlas, Gemini ultra'
_diffrn_measurement_method '\w scans'
_diffrn_orient_matrix_UB_11 0.012057
_diffrn_orient_matrix_UB_12 0.049405
_diffrn_orient_matrix_UB_13 0.0287433
_diffrn_orient_matrix_UB_21 0.0200549
_diffrn_orient_matrix_UB_22 0.026833
_diffrn_orient_matrix_UB_23 -0.0318825
_diffrn_orient_matrix_UB_31 -0.0907275
_diffrn_orient_matrix_UB_32 0.0082014
_diffrn_orient_matrix_UB_33 -0.0095667
_diffrn_radiation_monochromator graphite
_diffrn_radiation_type 'Mo K\a'
_diffrn_radiation_wavelength 0.7107
_diffrn_reflns_av_R_equivalents 0.0603
_diffrn_reflns_limit_h_max 9
_diffrn_reflns_limit_h_min -9
_diffrn_reflns_limit_k_max 15
_diffrn_reflns_limit_k_min -15
_diffrn_reflns_limit_l_max 20
_diffrn_reflns_limit_l_min -19
_diffrn_reflns_number 13087
_diffrn_reflns_theta_full 26.37
_diffrn_reflns_theta_max 26.37
_diffrn_reflns_theta_min 2.81
_diffrn_source 'Enhance (Mo) x-ray Source'
_exptl_absorpt_coefficient_mu 1.025
_exptl_absorpt_correction_T_max 1
_exptl_absorpt_correction_T_min 0.87286
_exptl_absorpt_correction_type multi-scan
_exptl_absorpt_process_details
;
        CrysAlisPro, Agilent Technologies,
        Version 1.171.35.15 (release 03-08-2011 CrysAlis171 .NET)
        (compiled Aug  3 2011,13:03:54)
        empirical absorption correction using spherical harmonics,
 implemented in SCALE3 ABSPACK scaling algorithm.
;
_exptl_crystal_colour 'clear dark brown'
_exptl_crystal_density_diffrn 1.489
_exptl_crystal_description plate
_exptl_crystal_F_000 724
_exptl_crystal_size_max 0.4
_exptl_crystal_size_mid 0.2
_exptl_crystal_size_min 0.05
_refine_diff_density_max 0.639
_refine_diff_density_min -0.422
_refine_diff_density_rms 0.088
_refine_ls_extinction_method none
_refine_ls_goodness_of_fit_ref 0.981
_refine_ls_hydrogen_treatment constr
_refine_ls_matrix_type full
_refine_ls_number_parameters 424
_refine_ls_number_reflns 6388
_refine_ls_number_restraints 0
_refine_ls_restrained_S_all 0.981
_refine_ls_R_factor_all 0.0888
_refine_ls_R_factor_gt 0.0537
_refine_ls_shift/su_max 0
_refine_ls_shift/su_mean 0
_refine_ls_structure_factor_coef Fsqd
_refine_ls_weighting_details 'calc w=1/[\s^2^(Fo^2^)+(0.0410P)^2^+0.0000P] where P=(Fo^2^+2Fc^2^)/3'
_refine_ls_weighting_scheme calc
_refine_ls_wR_factor_gt 0.1021
_refine_ls_wR_factor_ref 0.1178
_reflns_number_gt 4398
_reflns_number_total 6388
_reflns_threshold_expression >2sigma(I)
_cod_data_source_file ic3024887_si_001_3.cif
_cod_data_source_block 123ref
_cod_original_cell_volume 1571.01(17)
_cod_database_code 4334589

loop_
_symmetry_equiv_pos_as_xyz
'x, y, z'
'-x, -y, -z'

loop_
_atom_site_label
_atom_site_type_symbol
_atom_site_fract_x
_atom_site_fract_y
_atom_site_fract_z
_atom_site_U_iso_or_equiv
_atom_site_adp_type
_atom_site_occupancy
_atom_site_symmetry_multiplicity
_atom_site_calc_flag
_atom_site_refinement_flags
C1 C 0.7404(5) -0.0057(3) 0.4024(2) 0.0329(9) Uani 1 1 d .
H1 H 0.7052 0.0277 0.4534 0.039 Uiso 1 1 calc R
C2 C 0.6706(5) 0.0102(3) 0.3226(2) 0.0359(10) Uani 1 1 d .
H2 H 0.5809 0.0563 0.3107 0.043 Uiso 1 1 calc R
C3 C 0.7581(5) -0.0550(3) 0.2638(2) 0.0384(10) Uani 1 1 d .
H3 H 0.7374 -0.0603 0.2054 0.046 Uiso 1 1 calc R
C4 C 0.8808(5) -0.1102(3) 0.3070(2) 0.0330(9) Uani 1 1 d .
H4 H 0.9574 -0.1597 0.2829 0.04 Uiso 1 1 calc R
C5 C 0.8709(5) -0.0792(3) 0.3932(2) 0.0315(9) Uani 1 1 d .
H5 H 0.9401 -0.1039 0.4368 0.038 Uiso 1 1 calc R
C6 C 1.0633(5) 0.1915(3) 0.4137(2) 0.0321(9) Uani 1 1 d .
H6 H 1.0447 0.2266 0.4674 0.039 Uiso 1 1 calc R
C7 C 0.9751(5) 0.2088(3) 0.3381(2) 0.0297(9) Uani 1 1 d .
H7 H 0.8862 0.2573 0.3318 0.036 Uiso 1 1 calc R
C8 C 1.0422(5) 0.1408(3) 0.2724(2) 0.0268(8) Uani 1 1 d .
C9 C 1.1721(5) 0.0799(3) 0.3089(2) 0.0268(8) Uani 1 1 d .
H9 H 1.2374 0.0273 0.2798 0.032 Uiso 1 1 calc R
C10 C 1.1856(5) 0.1121(3) 0.3961(2) 0.0286(9) Uani 1 1 d .
H10 H 1.2627 0.0855 0.4359 0.034 Uiso 1 1 calc R
C11 C 0.9785(5) 0.1310(3) 0.1856(2) 0.0258(8) Uani 1 1 d .
C12 C 0.9155(5) 0.1239(3) 0.1151(2) 0.0256(8) Uani 1 1 d .
C13 C 0.8338(5) 0.1053(3) 0.0317(2) 0.0254(8) Uani 1 1 d .
C14 C 0.7539(4) 0.0106(3) -0.0161(2) 0.0227(8) Uani 1 1 d .
C15 C 0.6873(5) 0.0192(3) -0.0991(2) 0.0232(8) Uani 1 1 d .
C16 C 0.7177(4) 0.1221(3) -0.11432(19) 0.0221(8) Uani 1 1 d .
C17 C 0.6729(5) 0.1623(3) -0.1884(2) 0.0241(8) Uani 1 1 d .
C18 C 0.6356(5) 0.1956(3) -0.2503(2) 0.0248(8) Uani 1 1 d .
C19 C 0.5900(5) 0.2273(3) -0.3287(2) 0.0262(8) Uani 1 1 d .
C20 C 0.4743(5) 0.3085(3) -0.3448(2) 0.0316(9) Uani 1 1 d .
H20 H 0.4163 0.3528 -0.3054 0.038 Uiso 1 1 calc R
C21 C 0.4630(5) 0.3100(3) -0.4313(2) 0.0358(10) Uani 1 1 d .
H21 H 0.3954 0.356 -0.4598 0.043 Uiso 1 1 calc R
C22 C 0.5690(5) 0.2318(3) -0.4672(2) 0.0357(10) Uani 1 1 d .
H22 H 0.5847 0.2161 -0.524 0.043 Uiso 1 1 calc R
C23 C 0.6481(5) 0.1808(3) -0.4046(2) 0.0308(9) Uani 1 1 d .
H23 H 0.7263 0.1251 -0.4119 0.037 Uiso 1 1 calc R
C24 C 0.8037(5) 0.4918(3) -0.3870(3) 0.0391(10) Uani 1 1 d .
H24 H 0.7361 0.5399 -0.4131 0.047 Uiso 1 1 calc R
C25 C 0.8167(5) 0.4845(3) -0.3018(2) 0.0384(10) Uani 1 1 d .
H25 H 0.7603 0.5271 -0.2608 0.046 Uiso 1 1 calc R
C26 C 0.9293(5) 0.4020(3) -0.2893(2) 0.0389(10) Uani 1 1 d .
H26 H 0.9608 0.379 -0.2384 0.047 Uiso 1 1 calc R
C27 C 0.9865(5) 0.3601(3) -0.3656(2) 0.0338(9) Uani 1 1 d .
H27 H 1.064 0.3044 -0.3749 0.041 Uiso 1 1 calc R
C28 C 0.9085(5) 0.4152(3) -0.4256(2) 0.0360(10) Uani 1 1 d .
H28 H 0.9241 0.4027 -0.4824 0.043 Uiso 1 1 calc R
C29 C 0.6777(5) -0.1689(3) -0.0470(2) 0.0244(8) Uani 1 1 d .
C30 C 0.6968(5) -0.2750(3) -0.0219(2) 0.0269(8) Uani 1 1 d .
C31 C 0.6610(5) -0.2883(3) 0.0562(2) 0.0326(9) Uani 1 1 d .
H31 H 0.6203 -0.2307 0.0926 0.039 Uiso 1 1 calc R
C32 C 0.6845(6) -0.3849(3) 0.0806(3) 0.0460(11) Uani 1 1 d .
H32 H 0.6587 -0.394 0.1336 0.055 Uiso 1 1 calc R
C33 C 0.7456(6) -0.4685(3) 0.0285(3) 0.0482(12) Uani 1 1 d .
H33 H 0.7616 -0.535 0.0455 0.058 Uiso 1 1 calc R
C34 C 0.7833(6) -0.4555(3) -0.0483(3) 0.0439(11) Uani 1 1 d .
H34 H 0.8256 -0.5131 -0.0841 0.053 Uiso 1 1 calc R
C35 C 0.7597(5) -0.3591(3) -0.0736(2) 0.0317(9) Uani 1 1 d .
H35 H 0.7865 -0.3504 -0.1265 0.038 Uiso 1 1 calc R
C36 C 0.5961(4) -0.1588(3) -0.1298(2) 0.0230(8) Uani 1 1 d .
C37 C 0.4998(4) -0.2512(3) -0.1893(2) 0.0229(8) Uani 1 1 d .
C38 C 0.3797(5) -0.3202(3) -0.1655(2) 0.0293(9) Uani 1 1 d .
H38 H 0.3608 -0.3094 -0.1091 0.035 Uiso 1 1 calc R
C39 C 0.2870(5) -0.4041(3) -0.2218(2) 0.0339(9) Uani 1 1 d .
H39 H 0.2048 -0.4502 -0.2041 0.041 Uiso 1 1 calc R
C40 C 0.3142(5) -0.4210(3) -0.3042(2) 0.0353(10) Uani 1 1 d .
H40 H 0.251 -0.4787 -0.3433 0.042 Uiso 1 1 calc R
C41 C 0.4336(5) -0.3533(3) -0.3289(2) 0.0304(9) Uani 1 1 d .
H41 H 0.4526 -0.3648 -0.3853 0.036 Uiso 1 1 calc R
C42 C 0.5257(5) -0.2691(3) -0.2728(2) 0.0249(8) Uani 1 1 d .
H42 H 0.6072 -0.2229 -0.2908 0.03 Uiso 1 1 calc R
N1 N 0.7482(4) -0.0859(2) 0.00892(16) 0.0248(7) Uani 1 1 d .
N2 N 0.6014(4) -0.0663(2) -0.15510(16) 0.0229(7) Uani 1 1 d .
S1 S 0.82900(12) 0.20450(7) -0.02655(5) 0.0265(2) Uani 1 1 d .
Fe1 Fe 0.93543(6) 0.05098(4) 0.34498(3) 0.02303(15) Uani 1 1 d .
Fe2 Fe 0.71863(7) 0.34127(4) -0.37509(3) 0.02548(15) Uani 1 1 d .

loop_
_atom_site_aniso_label
_atom_site_aniso_U_11
_atom_site_aniso_U_22
_atom_site_aniso_U_33
_atom_site_aniso_U_23
_atom_site_aniso_U_13
_atom_site_aniso_U_12
C1 0.034(2) 0.035(2) 0.030(2) 0.0060(18) 0.0092(18) -0.0023(19)
C2 0.020(2) 0.042(2) 0.046(2) 0.019(2) -0.0053(18) -0.0025(18)
C3 0.044(2) 0.040(2) 0.024(2) 0.0009(19) -0.0085(19) -0.018(2)
C4 0.039(2) 0.022(2) 0.035(2) -0.0018(18) 0.0068(19) -0.0039(18)
C5 0.036(2) 0.029(2) 0.030(2) 0.0090(18) 0.0026(18) -0.0022(19)
C6 0.049(2) 0.024(2) 0.0184(18) -0.0032(16) -0.0004(17) -0.0054(19)
C7 0.039(2) 0.023(2) 0.0237(19) 0.0000(16) 0.0005(17) -0.0006(18)
C8 0.032(2) 0.025(2) 0.0198(18) 0.0026(16) -0.0021(16) -0.0061(17)
C9 0.026(2) 0.026(2) 0.0257(19) 0.0025(17) 0.0002(16) -0.0060(17)
C10 0.029(2) 0.033(2) 0.0196(18) 0.0075(17) -0.0114(16) -0.0084(18)
C11 0.0246(19) 0.024(2) 0.026(2) 0.0034(16) -0.0012(16) -0.0008(17)
C12 0.033(2) 0.0187(19) 0.0227(19) -0.0018(15) 0.0033(17) 0.0020(17)
C13 0.029(2) 0.024(2) 0.0212(18) -0.0001(16) 0.0017(16) 0.0016(17)
C14 0.0251(19) 0.0215(19) 0.0181(17) -0.0032(15) -0.0002(15) 0.0048(16)
C15 0.0255(19) 0.023(2) 0.0196(17) -0.0007(15) 0.0028(15) 0.0017(16)
C16 0.0260(19) 0.0219(19) 0.0156(16) -0.0004(15) -0.0021(15) 0.0028(16)
C17 0.026(2) 0.0183(19) 0.0247(19) 0.0007(16) -0.0011(16) -0.0030(16)
C18 0.031(2) 0.0165(18) 0.0219(18) -0.0011(15) -0.0028(16) -0.0074(16)
C19 0.028(2) 0.026(2) 0.0216(18) 0.0039(16) -0.0061(16) -0.0100(17)
C20 0.025(2) 0.037(2) 0.034(2) 0.0133(19) 0.0012(17) -0.0006(18)
C21 0.029(2) 0.044(3) 0.035(2) 0.020(2) -0.0085(18) -0.005(2)
C22 0.045(2) 0.035(2) 0.0227(19) 0.0053(18) -0.0093(18) -0.011(2)
C23 0.041(2) 0.022(2) 0.0236(19) -0.0008(16) -0.0064(17) -0.0038(18)
C24 0.041(2) 0.022(2) 0.053(3) 0.011(2) 0.001(2) -0.0043(19)
C25 0.043(2) 0.023(2) 0.042(2) -0.0093(19) 0.005(2) -0.0053(19)
C26 0.039(2) 0.036(2) 0.036(2) 0.008(2) -0.0108(19) -0.015(2)
C27 0.024(2) 0.028(2) 0.049(2) 0.007(2) 0.0031(19) -0.0002(18)
C28 0.040(2) 0.033(2) 0.038(2) 0.0110(19) 0.0094(19) -0.003(2)
C29 0.029(2) 0.024(2) 0.0192(17) 0.0024(16) 0.0033(15) 0.0015(17)
C30 0.028(2) 0.024(2) 0.0259(19) 0.0026(16) -0.0029(16) -0.0018(17)
C31 0.040(2) 0.029(2) 0.029(2) 0.0056(18) 0.0047(18) 0.0042(19)
C32 0.064(3) 0.038(3) 0.041(2) 0.022(2) 0.009(2) 0.005(2)
C33 0.066(3) 0.030(2) 0.049(3) 0.017(2) -0.002(2) 0.001(2)
C34 0.054(3) 0.030(2) 0.043(2) 0.001(2) -0.001(2) 0.010(2)
C35 0.038(2) 0.027(2) 0.028(2) 0.0040(17) -0.0010(18) 0.0002(18)
C36 0.0220(19) 0.024(2) 0.0212(18) 0.0011(16) 0.0023(15) 0.0008(16)
C37 0.0233(19) 0.0200(19) 0.0227(18) 0.0026(15) -0.0036(15) -0.0006(16)
C38 0.031(2) 0.026(2) 0.029(2) 0.0049(17) -0.0004(17) 0.0004(18)
C39 0.036(2) 0.023(2) 0.040(2) 0.0105(19) -0.0026(19) -0.0092(18)
C40 0.045(2) 0.021(2) 0.033(2) -0.0003(17) -0.0142(19) -0.0030(19)
C41 0.030(2) 0.030(2) 0.028(2) 0.0026(18) -0.0019(17) 0.0033(18)
C42 0.030(2) 0.0185(19) 0.0243(18) 0.0013(16) -0.0001(16) 0.0008(16)
N1 0.0312(17) 0.0230(17) 0.0190(15) 0.0029(13) 0.0006(13) 0.0013(14)
N2 0.0256(16) 0.0238(17) 0.0167(14) -0.0005(13) 0.0005(12) -0.0011(14)
S1 0.0357(5) 0.0206(5) 0.0189(4) -0.0008(4) -0.0043(4) -0.0016(4)
Fe1 0.0268(3) 0.0227(3) 0.0168(3) 0.0005(2) -0.0009(2) -0.0023(2)
Fe2 0.0303(3) 0.0220(3) 0.0219(3) 0.0030(2) -0.0013(2) -0.0032(2)

loop_
_atom_type_symbol
_atom_type_description
_atom_type_scat_dispersion_real
_atom_type_scat_dispersion_imag
_atom_type_scat_source
C C 0.0033 0.0016 'International Tables Vol C Tables 4.2.6.8 and 6.1.1.4'
H H 0 0 'International Tables Vol C Tables 4.2.6.8 and 6.1.1.4'
N N 0.0061 0.0033 'International Tables Vol C Tables 4.2.6.8 and 6.1.1.4'
S S 0.1246 0.1234 'International Tables Vol C Tables 4.2.6.8 and 6.1.1.4'
Fe Fe 0.3463 0.8444 'International Tables Vol C Tables 4.2.6.8 and 6.1.1.4'

loop_
_geom_angle_atom_site_label_1
_geom_angle_atom_site_label_2
_geom_angle_atom_site_label_3
_geom_angle
C5 C1 C2 108.2(3)
C5 C1 Fe1 69.7(2)
C2 C1 Fe1 69.5(2)
C1 C2 C3 107.9(3)
C1 C2 Fe1 69.9(2)
C3 C2 Fe1 69.7(2)
C4 C3 C2 107.9(3)
C4 C3 Fe1 69.9(2)
C2 C3 Fe1 69.6(2)
C3 C4 C5 108.2(3)
C3 C4 Fe1 69.9(2)
C5 C4 Fe1 69.6(2)
C1 C5 C4 107.7(3)
C1 C5 Fe1 70.0(2)
C4 C5 Fe1 69.6(2)
C7 C6 C10 108.3(3)
C7 C6 Fe1 69.4(2)
C10 C6 Fe1 69.1(2)
C6 C7 C8 108.2(3)
C6 C7 Fe1 70.6(2)
C8 C7 Fe1 68.8(2)
C7 C8 C9 107.8(3)
C7 C8 C11 125.0(3)
C9 C8 C11 127.1(3)
C7 C8 Fe1 70.3(2)
C9 C8 Fe1 69.0(2)
C11 C8 Fe1 122.7(3)
C10 C9 C8 107.6(3)
C10 C9 Fe1 70.7(2)
C8 C9 Fe1 69.5(2)
C9 C10 C6 108.1(3)
C9 C10 Fe1 68.5(2)
C6 C10 Fe1 70.2(2)
C12 C11 C8 175.9(4)
C11 C12 C13 174.3(4)
C14 C13 C12 128.0(3)
C14 C13 S1 109.9(2)
C12 C13 S1 122.0(3)
N1 C14 C13 124.9(3)
N1 C14 C15 121.3(3)
C13 C14 C15 113.6(3)
N2 C15 C16 125.6(3)
N2 C15 C14 121.8(3)
C16 C15 C14 112.7(3)
C15 C16 C17 129.6(3)
C15 C16 S1 110.0(2)
C17 C16 S1 120.4(3)
C18 C17 C16 179.9(4)
C17 C18 C19 175.5(4)
C23 C19 C20 108.1(3)
C23 C19 C18 125.6(3)
C20 C19 C18 126.2(3)
C23 C19 Fe2 69.8(2)
C20 C19 Fe2 69.7(2)
C18 C19 Fe2 127.6(3)
C21 C20 C19 106.9(3)
C21 C20 Fe2 69.6(2)
C19 C20 Fe2 69.2(2)
C22 C21 C20 108.4(3)
C22 C21 Fe2 70.0(2)
C20 C21 Fe2 69.4(2)
C21 C22 C23 108.6(3)
C21 C22 Fe2 69.7(2)
C23 C22 Fe2 69.5(2)
C22 C23 C19 108.0(3)
C22 C23 Fe2 70.0(2)
C19 C23 Fe2 69.4(2)
C28 C24 C25 107.9(4)
C28 C24 Fe2 69.7(2)
C25 C24 Fe2 69.5(2)
C26 C25 C24 107.4(4)
C26 C25 Fe2 68.9(2)
C24 C25 Fe2 69.8(2)
C27 C26 C25 108.1(3)
C27 C26 Fe2 70.0(2)
C25 C26 Fe2 70.3(2)
C28 C27 C26 108.1(3)
C28 C27 Fe2 70.1(2)
C26 C27 Fe2 69.3(2)
C24 C28 C27 108.4(3)
C24 C28 Fe2 70.1(2)
C27 C28 Fe2 69.5(2)
N1 C29 C36 122.3(3)
N1 C29 C30 115.1(3)
C36 C29 C30 122.5(3)
C35 C30 C31 119.3(3)
C35 C30 C29 120.7(3)
C31 C30 C29 119.9(3)
C32 C31 C30 120.0(4)
C31 C32 C33 120.3(4)
C34 C33 C32 120.0(4)
C33 C34 C35 120.3(4)
C34 C35 C30 120.1(4)
N2 C36 C29 121.9(3)
N2 C36 C37 116.3(3)
C29 C36 C37 121.8(3)
C38 C37 C42 118.1(3)
C38 C37 C36 121.9(3)
C42 C37 C36 119.9(3)
C39 C38 C37 121.5(3)
C38 C39 C40 119.8(4)
C41 C40 C39 119.5(4)
C40 C41 C42 120.8(4)
C41 C42 C37 120.4(4)
C29 N1 C14 116.4(3)
C36 N2 C15 115.9(3)
C16 S1 C13 93.85(16)
C9 Fe1 C8 41.50(14)
C9 Fe1 C2 153.00(15)
C8 Fe1 C2 118.77(15)
C9 Fe1 C5 123.95(15)
C8 Fe1 C5 159.90(15)
C2 Fe1 C5 68.19(15)
C9 Fe1 C3 116.87(15)
C8 Fe1 C3 103.89(15)
C2 Fe1 C3 40.68(16)
C5 Fe1 C3 68.35(16)
C9 Fe1 C4 104.41(15)
C8 Fe1 C4 121.50(15)
C2 Fe1 C4 68.04(16)
C5 Fe1 C4 40.86(14)
C3 Fe1 C4 40.27(15)
C9 Fe1 C1 162.53(14)
C8 Fe1 C1 155.91(15)
C2 Fe1 C1 40.60(14)
C5 Fe1 C1 40.25(14)
C3 Fe1 C1 68.26(16)
C4 Fe1 C1 68.03(15)
C9 Fe1 C7 69.25(15)
C8 Fe1 C7 40.99(14)
C2 Fe1 C7 108.24(16)
C5 Fe1 C7 158.51(14)
C3 Fe1 C7 123.70(15)
C4 Fe1 C7 159.39(14)
C1 Fe1 C7 123.27(15)
C9 Fe1 C10 40.79(13)
C8 Fe1 C10 68.76(14)
C2 Fe1 C10 165.18(16)
C5 Fe1 C10 109.43(15)
C3 Fe1 C10 153.43(16)
C4 Fe1 C10 120.45(15)
C1 Fe1 C10 128.24(14)
C7 Fe1 C10 68.27(15)
C9 Fe1 C6 68.69(15)
C8 Fe1 C6 68.27(14)
C2 Fe1 C6 127.63(16)
C5 Fe1 C6 124.26(15)
C3 Fe1 C6 162.06(16)
C4 Fe1 C6 157.59(15)
C1 Fe1 C6 111.96(15)
C7 Fe1 C6 40.05(13)
C10 Fe1 C6 40.63(14)
C26 Fe2 C27 40.62(15)
C26 Fe2 C19 106.57(15)
C27 Fe2 C19 123.17(15)
C26 Fe2 C23 121.47(15)
C27 Fe2 C23 107.48(16)
C19 Fe2 C23 40.81(14)
C26 Fe2 C20 122.92(16)
C27 Fe2 C20 159.69(15)
C19 Fe2 C20 41.16(14)
C23 Fe2 C20 68.95(16)
C26 Fe2 C21 160.28(17)
C27 Fe2 C21 157.94(16)
C19 Fe2 C21 68.67(14)
C23 Fe2 C21 68.24(16)
C20 Fe2 C21 41.00(14)
C26 Fe2 C28 68.23(16)
C27 Fe2 C28 40.44(14)
C19 Fe2 C28 159.98(15)
C23 Fe2 C28 124.07(16)
C20 Fe2 C28 157.95(15)
C21 Fe2 C28 122.71(15)
C26 Fe2 C25 40.78(15)
C27 Fe2 C25 68.29(16)
C19 Fe2 C25 121.44(15)
C23 Fe2 C25 157.31(15)
C20 Fe2 C25 106.87(16)
C21 Fe2 C25 124.11(17)
C28 Fe2 C25 68.10(17)
C26 Fe2 C22 157.54(17)
C27 Fe2 C22 122.52(16)
C19 Fe2 C22 68.32(14)
C23 Fe2 C22 40.45(14)
C20 Fe2 C22 68.55(16)
C21 Fe2 C22 40.27(15)
C28 Fe2 C22 108.66(16)
C25 Fe2 C22 160.64(16)
C26 Fe2 C24 68.44(16)
C27 Fe2 C24 68.01(16)
C19 Fe2 C24 157.78(16)
C23 Fe2 C24 160.36(16)
C20 Fe2 C24 122.04(16)
C21 Fe2 C24 108.32(16)
C28 Fe2 C24 40.21(15)
C25 Fe2 C24 40.71(16)
C22 Fe2 C24 124.53(16)

loop_
_geom_bond_atom_site_label_1
_geom_bond_atom_site_label_2
_geom_bond_distance
C1 C5 1.404(5)
C1 C2 1.416(5)
C1 Fe1 2.043(4)
C2 C3 1.417(5)
C2 Fe1 2.038(4)
C3 C4 1.404(5)
C3 Fe1 2.039(4)
C4 C5 1.423(5)
C4 Fe1 2.039(4)
C5 Fe1 2.039(4)
C6 C7 1.406(5)
C6 C10 1.426(5)
C6 Fe1 2.061(4)
C7 C8 1.426(5)
C7 Fe1 2.046(4)
C8 C9 1.433(5)
C8 C11 1.439(5)
C8 Fe1 2.026(4)
C9 C10 1.417(5)
C9 Fe1 2.018(4)
C10 Fe1 2.046(4)
C11 C12 1.191(5)
C12 C13 1.414(5)
C13 C14 1.381(5)
C13 S1 1.727(4)
C14 N1 1.370(4)
C14 C15 1.431(4)
C15 N2 1.371(4)
C15 C16 1.394(5)
C16 C17 1.426(5)
C16 S1 1.724(3)
C17 C18 1.189(4)
C18 C19 1.439(5)
C19 C23 1.421(5)
C19 C20 1.433(5)
C19 Fe2 2.035(4)
C20 C21 1.431(5)
C20 Fe2 2.042(4)
C21 C22 1.408(5)
C21 Fe2 2.043(4)
C22 C23 1.414(5)
C22 Fe2 2.048(4)
C23 Fe2 2.042(4)
C24 C28 1.407(5)
C24 C25 1.424(5)
C24 Fe2 2.049(4)
C25 C26 1.419(5)
C25 Fe2 2.045(4)
C26 C27 1.410(5)
C26 Fe2 2.026(4)
C27 C28 1.410(5)
C27 Fe2 2.035(4)
C28 Fe2 2.044(4)
C29 N1 1.312(4)
C29 C36 1.464(4)
C29 C30 1.494(5)
C30 C35 1.388(5)
C30 C31 1.397(5)
C31 C32 1.378(5)
C32 C33 1.382(6)
C33 C34 1.379(6)
C34 C35 1.383(5)
C36 N2 1.323(4)
C36 C37 1.484(5)
C37 C38 1.385(5)
C37 C42 1.401(5)
C38 C39 1.380(5)
C39 C40 1.388(5)
C40 C41 1.378(5)
C41 C42 1.380(5)

loop_
_geom_torsion_atom_site_label_1
_geom_torsion_atom_site_label_2
_geom_torsion_atom_site_label_3
_geom_torsion_atom_site_label_4
_geom_torsion
C5 C1 C2 C3 0.5(5)
Fe1 C1 C2 C3 59.6(3)
C5 C1 C2 Fe1 -59.1(3)
C1 C2 C3 C4 -0.1(5)
Fe1 C2 C3 C4 59.6(3)
C1 C2 C3 Fe1 -59.7(3)
C2 C3 C4 C5 -0.3(4)
Fe1 C3 C4 C5 59.2(3)
C2 C3 C4 Fe1 -59.5(3)
C2 C1 C5 C4 -0.6(4)
Fe1 C1 C5 C4 -59.6(3)
C2 C1 C5 Fe1 59.0(3)
C3 C4 C5 C1 0.6(4)
Fe1 C4 C5 C1 59.9(3)
C3 C4 C5 Fe1 -59.4(3)
C10 C6 C7 C8 -0.4(4)
Fe1 C6 C7 C8 -58.7(3)
C10 C6 C7 Fe1 58.3(3)
C6 C7 C8 C9 0.8(4)
Fe1 C7 C8 C9 -59.0(2)
C6 C7 C8 C11 176.5(4)
Fe1 C7 C8 C11 116.7(4)
C6 C7 C8 Fe1 59.8(3)
C7 C8 C9 C10 -1.0(4)
C11 C8 C9 C10 -176.5(4)
Fe1 C8 C9 C10 -60.7(3)
C7 C8 C9 Fe1 59.8(3)
C11 C8 C9 Fe1 -115.8(4)
C8 C9 C10 C6 0.7(4)
Fe1 C9 C10 C6 -59.3(3)
C8 C9 C10 Fe1 60.0(2)
C7 C6 C10 C9 -0.2(4)
Fe1 C6 C10 C9 58.2(3)
C7 C6 C10 Fe1 -58.5(3)
C7 C8 C11 C12 -33(6)
C9 C8 C11 C12 142(5)
Fe1 C8 C11 C12 55(6)
C8 C11 C12 C13 -77(7)
C11 C12 C13 C14 -10(4)
C11 C12 C13 S1 173(4)
C12 C13 C14 N1 -3.5(6)
S1 C13 C14 N1 174.4(3)
C12 C13 C14 C15 -178.7(3)
S1 C13 C14 C15 -0.8(4)
N1 C14 C15 N2 5.7(5)
C13 C14 C15 N2 -178.9(3)
N1 C14 C15 C16 -175.2(3)
C13 C14 C15 C16 0.1(4)
N2 C15 C16 C17 -1.4(6)
C14 C15 C16 C17 179.6(3)
N2 C15 C16 S1 179.6(3)
C14 C15 C16 S1 0.6(4)
C15 C16 C17 C18 -3E1(10)
S1 C16 C17 C18 15E1(10)
C16 C17 C18 C19 1E1(10)
C17 C18 C19 C23 -36(5)
C17 C18 C19 C20 142(5)
C17 C18 C19 Fe2 -127(5)
C23 C19 C20 C21 0.2(4)
C18 C19 C20 C21 -178.0(4)
Fe2 C19 C20 C21 59.6(3)
C23 C19 C20 Fe2 -59.4(3)
C18 C19 C20 Fe2 122.4(4)
C19 C20 C21 C22 0.0(4)
Fe2 C20 C21 C22 59.4(3)
C19 C20 C21 Fe2 -59.4(3)
C20 C21 C22 C23 -0.2(4)
Fe2 C21 C22 C23 58.8(3)
C20 C21 C22 Fe2 -59.0(3)
C21 C22 C23 C19 0.3(4)
Fe2 C22 C23 C19 59.2(3)
C21 C22 C23 Fe2 -58.9(3)
C20 C19 C23 C22 -0.3(4)
C18 C19 C23 C22 177.9(3)
Fe2 C19 C23 C22 -59.6(3)
C20 C19 C23 Fe2 59.3(3)
C18 C19 C23 Fe2 -122.5(4)
C28 C24 C25 C26 -0.5(5)
Fe2 C24 C25 C26 58.8(3)
C28 C24 C25 Fe2 -59.3(3)
C24 C25 C26 C27 0.7(4)
Fe2 C25 C26 C27 60.1(3)
C24 C25 C26 Fe2 -59.4(3)
C25 C26 C27 C28 -0.7(4)
Fe2 C26 C27 C28 59.6(3)
C25 C26 C27 Fe2 -60.3(3)
C25 C24 C28 C27 0.1(5)
Fe2 C24 C28 C27 -59.1(3)
C25 C24 C28 Fe2 59.2(3)
C26 C27 C28 C24 0.3(4)
Fe2 C27 C28 C24 59.5(3)
C26 C27 C28 Fe2 -59.1(3)
N1 C29 C30 C35 -130.2(4)
C36 C29 C30 C35 46.1(5)
N1 C29 C30 C31 46.1(5)
C36 C29 C30 C31 -137.6(4)
C35 C30 C31 C32 -1.4(6)
C29 C30 C31 C32 -177.7(4)
C30 C31 C32 C33 0.8(7)
C31 C32 C33 C34 0.0(7)
C32 C33 C34 C35 -0.2(7)
C33 C34 C35 C30 -0.4(6)
C31 C30 C35 C34 1.2(6)
C29 C30 C35 C34 177.5(4)
N1 C29 C36 N2 5.4(5)
C30 C29 C36 N2 -170.6(3)
N1 C29 C36 C37 -173.2(3)
C30 C29 C36 C37 10.7(5)
N2 C36 C37 C38 -133.6(3)
C29 C36 C37 C38 45.1(5)
N2 C36 C37 C42 44.6(4)
C29 C36 C37 C42 -136.6(3)
C42 C37 C38 C39 -0.2(5)
C36 C37 C38 C39 178.1(3)
C37 C38 C39 C40 0.3(5)
C38 C39 C40 C41 -0.1(5)
C39 C40 C41 C42 -0.2(5)
C40 C41 C42 C37 0.3(5)
C38 C37 C42 C41 -0.1(5)
C36 C37 C42 C41 -178.4(3)
C36 C29 N1 C14 -4.9(5)
C30 C29 N1 C14 171.4(3)
C13 C14 N1 C29 -175.2(3)
C15 C14 N1 C29 -0.4(5)
C29 C36 N2 C15 -0.1(5)
C37 C36 N2 C15 178.7(3)
C16 C15 N2 C36 176.0(3)
C14 C15 N2 C36 -5.1(5)
C15 C16 S1 C13 -0.9(3)
C17 C16 S1 C13 180.0(3)
C14 C13 S1 C16 1.0(3)
C12 C13 S1 C16 179.1(3)
C10 C9 Fe1 C8 118.2(3)
C10 C9 Fe1 C2 170.0(3)
C8 C9 Fe1 C2 51.8(4)
C10 C9 Fe1 C5 -80.4(3)
C8 C9 Fe1 C5 161.4(2)
C10 C9 Fe1 C3 -161.4(2)
C8 C9 Fe1 C3 80.4(2)
C10 C9 Fe1 C4 -120.2(2)
C8 C9 Fe1 C4 121.6(2)
C10 C9 Fe1 C1 -58.3(6)
C8 C9 Fe1 C1 -176.5(5)
C10 C9 Fe1 C7 80.4(2)
C8 C9 Fe1 C7 -37.8(2)
C8 C9 Fe1 C10 -118.2(3)
C10 C9 Fe1 C6 37.3(2)
C8 C9 Fe1 C6 -80.9(2)
C7 C8 Fe1 C9 -119.0(3)
C11 C8 Fe1 C9 121.4(4)
C7 C8 Fe1 C2 85.0(2)
C9 C8 Fe1 C2 -156.0(2)
C11 C8 Fe1 C2 -34.6(4)
C7 C8 Fe1 C5 -169.5(4)
C9 C8 Fe1 C5 -50.5(5)
C11 C8 Fe1 C5 70.9(6)
C7 C8 Fe1 C3 125.9(2)
C9 C8 Fe1 C3 -115.0(2)
C11 C8 Fe1 C3 6.3(3)
C7 C8 Fe1 C4 165.5(2)
C9 C8 Fe1 C4 -75.4(2)
C11 C8 Fe1 C4 45.9(4)
C7 C8 Fe1 C1 58.4(4)
C9 C8 Fe1 C1 177.4(3)
C11 C8 Fe1 C1 -61.2(5)
C9 C8 Fe1 C7 119.0(3)
C11 C8 Fe1 C7 -119.6(4)
C7 C8 Fe1 C10 -80.9(2)
C9 C8 Fe1 C10 38.1(2)
C11 C8 Fe1 C10 159.5(3)
C7 C8 Fe1 C6 -37.1(2)
C9 C8 Fe1 C6 82.0(2)
C11 C8 Fe1 C6 -156.7(3)
C1 C2 Fe1 C9 159.9(3)
C3 C2 Fe1 C9 40.9(4)
C1 C2 Fe1 C8 -163.7(2)
C3 C2 Fe1 C8 77.4(3)
C1 C2 Fe1 C5 37.2(2)
C3 C2 Fe1 C5 -81.7(2)
C1 C2 Fe1 C3 118.9(3)
C1 C2 Fe1 C4 81.4(2)
C3 C2 Fe1 C4 -37.5(2)
C3 C2 Fe1 C1 -118.9(3)
C1 C2 Fe1 C7 -120.2(2)
C3 C2 Fe1 C7 120.9(2)
C1 C2 Fe1 C10 -46.3(7)
C3 C2 Fe1 C10 -165.3(5)
C1 C2 Fe1 C6 -80.0(3)
C3 C2 Fe1 C6 161.1(2)
C1 C5 Fe1 C9 169.9(2)
C4 C5 Fe1 C9 -71.4(3)
C1 C5 Fe1 C8 -152.1(4)
C4 C5 Fe1 C8 -33.3(5)
C1 C5 Fe1 C2 -37.5(2)
C4 C5 Fe1 C2 81.2(2)
C1 C5 Fe1 C3 -81.5(2)
C4 C5 Fe1 C3 37.2(2)
C1 C5 Fe1 C4 -118.7(3)
C4 C5 Fe1 C1 118.7(3)
C1 C5 Fe1 C7 46.9(5)
C4 C5 Fe1 C7 165.7(4)
C1 C5 Fe1 C10 126.8(2)
C4 C5 Fe1 C10 -114.4(2)
C1 C5 Fe1 C6 84.0(3)
C4 C5 Fe1 C6 -157.3(2)
C4 C3 Fe1 C9 80.4(3)
C2 C3 Fe1 C9 -160.5(2)
C4 C3 Fe1 C8 122.7(2)
C2 C3 Fe1 C8 -118.2(2)
C4 C3 Fe1 C2 -119.1(3)
C4 C3 Fe1 C5 -37.8(2)
C2 C3 Fe1 C5 81.3(2)
C2 C3 Fe1 C4 119.1(3)
C4 C3 Fe1 C1 -81.2(2)
C2 C3 Fe1 C1 37.8(2)
C4 C3 Fe1 C7 162.4(2)
C2 C3 Fe1 C7 -78.5(3)
C4 C3 Fe1 C10 52.6(4)
C2 C3 Fe1 C10 171.6(3)
C4 C3 Fe1 C6 -175.6(5)
C2 C3 Fe1 C6 -56.5(6)
C3 C4 Fe1 C9 -114.7(2)
C5 C4 Fe1 C9 125.7(2)
C3 C4 Fe1 C8 -73.3(3)
C5 C4 Fe1 C8 167.2(2)
C3 C4 Fe1 C2 37.9(2)
C5 C4 Fe1 C2 -81.6(2)
C3 C4 Fe1 C5 119.5(3)
C5 C4 Fe1 C3 -119.5(3)
C3 C4 Fe1 C1 81.9(2)
C5 C4 Fe1 C1 -37.7(2)
C3 C4 Fe1 C7 -45.6(5)
C5 C4 Fe1 C7 -165.1(4)
C3 C4 Fe1 C10 -155.7(2)
C5 C4 Fe1 C10 84.8(2)
C3 C4 Fe1 C6 176.4(4)
C5 C4 Fe1 C6 56.9(5)
C5 C1 Fe1 C9 -29.0(6)
C2 C1 Fe1 C9 -148.6(5)
C5 C1 Fe1 C8 156.8(3)
C2 C1 Fe1 C8 37.1(5)
C5 C1 Fe1 C2 119.6(3)
C2 C1 Fe1 C5 -119.6(3)
C5 C1 Fe1 C3 81.7(2)
C2 C1 Fe1 C3 -37.9(2)
C5 C1 Fe1 C4 38.2(2)
C2 C1 Fe1 C4 -81.4(3)
C5 C1 Fe1 C7 -161.3(2)
C2 C1 Fe1 C7 79.0(3)
C5 C1 Fe1 C10 -74.0(3)
C2 C1 Fe1 C10 166.4(2)
C5 C1 Fe1 C6 -117.6(2)
C2 C1 Fe1 C6 122.8(2)
C6 C7 Fe1 C9 -81.2(2)
C8 C7 Fe1 C9 38.3(2)
C6 C7 Fe1 C8 -119.5(3)
C6 C7 Fe1 C2 127.4(2)
C8 C7 Fe1 C2 -113.2(2)
C6 C7 Fe1 C5 50.7(5)
C8 C7 Fe1 C5 170.2(4)
C6 C7 Fe1 C3 169.6(2)
C8 C7 Fe1 C3 -70.9(3)
C6 C7 Fe1 C4 -156.6(4)
C8 C7 Fe1 C4 -37.2(5)
C6 C7 Fe1 C1 85.1(3)
C8 C7 Fe1 C1 -155.4(2)
C6 C7 Fe1 C10 -37.3(2)
C8 C7 Fe1 C10 82.2(2)
C8 C7 Fe1 C6 119.5(3)
C6 C10 Fe1 C9 119.8(3)
C9 C10 Fe1 C8 -38.8(2)
C6 C10 Fe1 C8 81.0(2)
C9 C10 Fe1 C2 -162.1(5)
C6 C10 Fe1 C2 -42.4(6)
C9 C10 Fe1 C5 119.8(2)
C6 C10 Fe1 C5 -120.4(2)
C9 C10 Fe1 C3 39.6(4)
C6 C10 Fe1 C3 159.4(3)
C9 C10 Fe1 C4 76.1(2)
C6 C10 Fe1 C4 -164.1(2)
C9 C10 Fe1 C1 161.0(2)
C6 C10 Fe1 C1 -79.2(3)
C9 C10 Fe1 C7 -83.0(2)
C6 C10 Fe1 C7 36.8(2)
C9 C10 Fe1 C6 -119.8(3)
C7 C6 Fe1 C9 82.7(2)
C10 C6 Fe1 C9 -37.5(2)
C7 C6 Fe1 C8 37.9(2)
C10 C6 Fe1 C8 -82.3(2)
C7 C6 Fe1 C2 -72.4(3)
C10 C6 Fe1 C2 167.4(2)
C7 C6 Fe1 C5 -159.9(2)
C10 C6 Fe1 C5 79.9(2)
C7 C6 Fe1 C3 -29.0(6)
C10 C6 Fe1 C3 -149.2(5)
C7 C6 Fe1 C4 158.5(4)
C10 C6 Fe1 C4 38.3(5)
C7 C6 Fe1 C1 -116.1(2)
C10 C6 Fe1 C1 123.7(2)
C10 C6 Fe1 C7 -120.2(3)
C7 C6 Fe1 C10 120.2(3)
C25 C26 Fe2 C27 118.8(3)
C27 C26 Fe2 C19 122.0(2)
C25 C26 Fe2 C19 -119.2(2)
C27 C26 Fe2 C23 80.1(3)
C25 C26 Fe2 C23 -161.2(2)
C27 C26 Fe2 C20 164.0(2)
C25 C26 Fe2 C20 -77.2(3)
C27 C26 Fe2 C21 -165.1(4)
C25 C26 Fe2 C21 -46.4(6)
C27 C26 Fe2 C28 -37.5(2)
C25 C26 Fe2 C28 81.3(3)
C27 C26 Fe2 C25 -118.8(3)
C27 C26 Fe2 C22 48.8(5)
C25 C26 Fe2 C22 167.6(4)
C27 C26 Fe2 C24 -80.9(2)
C25 C26 Fe2 C24 37.8(2)
C28 C27 Fe2 C26 -119.3(3)
C28 C27 Fe2 C19 164.5(2)
C26 C27 Fe2 C19 -76.2(3)
C28 C27 Fe2 C23 122.4(2)
C26 C27 Fe2 C23 -118.3(2)
C28 C27 Fe2 C20 -161.1(4)
C26 C27 Fe2 C20 -41.8(5)
C28 C27 Fe2 C21 47.4(5)
C26 C27 Fe2 C21 166.7(4)
C26 C27 Fe2 C28 119.3(3)
C28 C27 Fe2 C25 -81.3(3)
C26 C27 Fe2 C25 38.0(2)
C28 C27 Fe2 C22 80.6(3)
C26 C27 Fe2 C22 -160.1(2)
C28 C27 Fe2 C24 -37.3(2)
C26 C27 Fe2 C24 82.1(3)
C23 C19 Fe2 C26 -119.3(2)
C20 C19 Fe2 C26 121.4(2)
C18 C19 Fe2 C26 0.7(4)
C23 C19 Fe2 C27 -78.0(2)
C20 C19 Fe2 C27 162.7(2)
C18 C19 Fe2 C27 42.0(4)
C20 C19 Fe2 C23 -119.3(3)
C18 C19 Fe2 C23 120.0(4)
C23 C19 Fe2 C20 119.3(3)
C18 C19 Fe2 C20 -120.7(4)
C23 C19 Fe2 C21 81.0(2)
C20 C19 Fe2 C21 -38.3(2)
C18 C19 Fe2 C21 -159.0(4)
C23 C19 Fe2 C28 -47.6(5)
C20 C19 Fe2 C28 -166.9(4)
C18 C19 Fe2 C28 72.4(6)
C23 C19 Fe2 C25 -161.2(2)
C20 C19 Fe2 C25 79.5(2)
C18 C19 Fe2 C25 -41.2(4)
C23 C19 Fe2 C22 37.6(2)
C20 C19 Fe2 C22 -81.8(2)
C18 C19 Fe2 C22 157.5(4)
C23 C19 Fe2 C24 167.3(4)
C20 C19 Fe2 C24 48.0(5)
C18 C19 Fe2 C24 -72.7(5)
C22 C23 Fe2 C26 -162.2(2)
C19 C23 Fe2 C26 78.6(3)
C22 C23 Fe2 C27 -120.0(2)
C19 C23 Fe2 C27 120.9(2)
C22 C23 Fe2 C19 119.2(3)
C22 C23 Fe2 C20 81.2(2)
C19 C23 Fe2 C20 -37.9(2)
C22 C23 Fe2 C21 37.0(2)
C19 C23 Fe2 C21 -82.1(2)
C22 C23 Fe2 C28 -78.6(3)
C19 C23 Fe2 C28 162.2(2)
C22 C23 Fe2 C25 164.7(4)
C19 C23 Fe2 C25 45.5(5)
C19 C23 Fe2 C22 -119.2(3)
C22 C23 Fe2 C24 -46.6(6)
C19 C23 Fe2 C24 -165.7(4)
C21 C20 Fe2 C26 164.7(2)
C19 C20 Fe2 C26 -77.0(3)
C21 C20 Fe2 C27 -164.2(4)
C19 C20 Fe2 C27 -45.9(5)
C21 C20 Fe2 C19 -118.3(3)
C21 C20 Fe2 C23 -80.6(2)
C19 C20 Fe2 C23 37.6(2)
C19 C20 Fe2 C21 118.3(3)
C21 C20 Fe2 C28 49.8(5)
C19 C20 Fe2 C28 168.1(4)
C21 C20 Fe2 C25 123.0(2)
C19 C20 Fe2 C25 -118.8(2)
C21 C20 Fe2 C22 -37.1(2)
C19 C20 Fe2 C22 81.2(2)
C21 C20 Fe2 C24 81.1(3)
C19 C20 Fe2 C24 -160.6(2)
C22 C21 Fe2 C26 -160.7(4)
C20 C21 Fe2 C26 -41.0(6)
C22 C21 Fe2 C27 45.7(5)
C20 C21 Fe2 C27 165.4(4)
C22 C21 Fe2 C19 -81.2(2)
C20 C21 Fe2 C19 38.5(2)
C22 C21 Fe2 C23 -37.2(2)
C20 C21 Fe2 C23 82.5(2)
C22 C21 Fe2 C20 -119.7(3)
C22 C21 Fe2 C28 80.2(3)
C20 C21 Fe2 C28 -160.1(2)
C22 C21 Fe2 C25 164.5(2)
C20 C21 Fe2 C25 -75.8(3)
C20 C21 Fe2 C22 119.7(3)
C22 C21 Fe2 C24 122.2(2)
C20 C21 Fe2 C24 -118.1(2)
C24 C28 Fe2 C26 -81.9(3)
C27 C28 Fe2 C26 37.7(2)
C24 C28 Fe2 C27 -119.6(3)
C24 C28 Fe2 C19 -160.4(4)
C27 C28 Fe2 C19 -40.8(5)
C24 C28 Fe2 C23 164.0(2)
C27 C28 Fe2 C23 -76.4(3)
C24 C28 Fe2 C20 43.0(5)
C27 C28 Fe2 C20 162.6(4)
C24 C28 Fe2 C21 79.6(3)
C27 C28 Fe2 C21 -160.8(2)
C24 C28 Fe2 C25 -37.8(2)
C27 C28 Fe2 C25 81.8(2)
C24 C28 Fe2 C22 121.8(2)
C27 C28 Fe2 C22 -118.6(2)
C27 C28 Fe2 C24 119.6(3)
C24 C25 Fe2 C26 119.0(4)
C26 C25 Fe2 C27 -37.9(2)
C24 C25 Fe2 C27 81.1(3)
C26 C25 Fe2 C19 78.6(3)
C24 C25 Fe2 C19 -162.4(2)
C26 C25 Fe2 C23 45.5(5)
C24 C25 Fe2 C23 164.5(4)
C26 C25 Fe2 C20 121.2(2)
C24 C25 Fe2 C20 -119.8(2)
C26 C25 Fe2 C21 162.8(2)
C24 C25 Fe2 C21 -78.2(3)
C26 C25 Fe2 C28 -81.6(3)
C24 C25 Fe2 C28 37.4(2)
C26 C25 Fe2 C22 -165.7(5)
C24 C25 Fe2 C22 -46.7(6)
C26 C25 Fe2 C24 -119.0(4)
C21 C22 Fe2 C26 163.1(4)
C23 C22 Fe2 C26 43.0(5)
C21 C22 Fe2 C27 -161.4(2)
C23 C22 Fe2 C27 78.5(3)
C21 C22 Fe2 C19 82.2(2)
C23 C22 Fe2 C19 -37.9(2)
C21 C22 Fe2 C23 120.1(3)
C21 C22 Fe2 C20 37.8(2)
C23 C22 Fe2 C20 -82.3(2)
C23 C22 Fe2 C21 -120.1(3)
C21 C22 Fe2 C28 -118.9(2)
C23 C22 Fe2 C28 121.0(2)
C21 C22 Fe2 C25 -42.0(6)
C23 C22 Fe2 C25 -162.1(5)
C21 C22 Fe2 C24 -77.2(3)
C23 C22 Fe2 C24 162.8(2)
C28 C24 Fe2 C26 81.4(3)
C25 C24 Fe2 C26 -37.9(2)
C28 C24 Fe2 C27 37.5(2)
C25 C24 Fe2 C27 -81.8(3)
C28 C24 Fe2 C19 162.3(3)
C25 C24 Fe2 C19 43.1(5)
C28 C24 Fe2 C23 -42.9(6)
C25 C24 Fe2 C23 -162.1(4)
C28 C24 Fe2 C20 -162.4(2)
C25 C24 Fe2 C20 78.3(3)
C28 C24 Fe2 C21 -119.3(2)
C25 C24 Fe2 C21 121.4(2)
C25 C24 Fe2 C28 -119.3(4)
C28 C24 Fe2 C25 119.3(4)
C28 C24 Fe2 C22 -77.8(3)
C25 C24 Fe2 C22 163.0(2)
